data_7239753
loop_
_publ_author_name
'Yang, Ying-Jie'
'Li, Yue-Hua'
'Liu, Dong'
'Cui, Guang-Hua'

_publ_section_title
;
 A dual-responsive luminescent sensor based on a water-stable Cd(ii)-MOF
 for the highly selective and sensitive detection of acetylacetone and
 Cr2O72&#x2212; in aqueous solutions
;
_journal_issue 7
_journal_name_full CrystEngComm
_journal_page_first 1166
_journal_page_last 1175
_journal_paper_doi 10.1039/C9CE01546A
_journal_volume 22
_journal_year 2020
_chemical_formula_sum 'C42 H28 Cd2 N4 O8'
_chemical_formula_weight 941.48
_space_group_crystal_system monoclinic
_space_group_IT_number 14
_space_group_name_Hall '-P 2yn'
_space_group_name_H-M_alt 'P 1 21/n 1'
_atom_sites_solution_hydrogens geom
_audit_creation_method SHELXL-2018/1
_audit_update_record
;
2019-03-27 deposited with the CCDC.	2020-01-14 downloaded from the CCDC.
;
_cell_angle_alpha 90
_cell_angle_beta 94.06(1)
_cell_angle_gamma 90
_cell_formula_units_Z 4
_cell_length_a 20.5773(13)
_cell_length_b 7.6357(5)
_cell_length_c 20.5774(6)
_cell_measurement_reflns_used 11366
_cell_measurement_temperature 296(2)
_cell_measurement_theta_max 23.68
_cell_measurement_theta_min 2.83
_cell_volume 3225.1(3)
_computing_cell_refinement 'SAINT (Bruker, 1999)'
_computing_data_collection 'SMART (Bruker, 1998)'
_computing_data_reduction SAINT
_computing_molecular_graphics 'Bruker SHELXTL'
_computing_publication_material 'Bruker SHELXTL'
_computing_structure_refinement 'SHELXL-2014/7 (Sheldrick, 2014)'
_computing_structure_solution 'SHELXT (Sheldrick, 2013)'
_diffrn_ambient_temperature 296(2)
_diffrn_measured_fraction_theta_full 0.995
_diffrn_measured_fraction_theta_max 0.995
_diffrn_measurement_device_type 'Bruker SMART CCD area-detector'
_diffrn_measurement_method '\w scans'
_diffrn_radiation_monochromator graphite
_diffrn_radiation_source 'fine--focus sealed tube'
_diffrn_radiation_type MoK\a
_diffrn_radiation_wavelength 0.71073
_diffrn_reflns_av_R_equivalents 0.0291
_diffrn_reflns_av_unetI/netI 0.0172
_diffrn_reflns_Laue_measured_fraction_full 0.995
_diffrn_reflns_Laue_measured_fraction_max 0.995
_diffrn_reflns_limit_h_max 27
_diffrn_reflns_limit_h_min -27
_diffrn_reflns_limit_k_max 10
_diffrn_reflns_limit_k_min -10
_diffrn_reflns_limit_l_max 27
_diffrn_reflns_limit_l_min -27
_diffrn_reflns_number 57441
_diffrn_reflns_point_group_measured_fraction_full 0.995
_diffrn_reflns_point_group_measured_fraction_max 0.995
_diffrn_reflns_theta_full 25.242
_diffrn_reflns_theta_max 28.320
_diffrn_reflns_theta_min 2.281
_exptl_absorpt_coefficient_mu 1.389
_exptl_absorpt_correction_T_max 0.7836
_exptl_absorpt_correction_T_min 0.7312
_exptl_absorpt_correction_type multi-scan
_exptl_absorpt_process_details '(<i>SADABS</i>; Sheldrick, 1996)'
_exptl_crystal_colour colourless
_exptl_crystal_density_diffrn 1.939
_exptl_crystal_description block
_exptl_crystal_F_000 1872
_exptl_crystal_size_max 0.25
_exptl_crystal_size_mid 0.22
_exptl_crystal_size_min 0.21
_refine_diff_density_max 1.523
_refine_diff_density_min -0.805
_refine_diff_density_rms 0.085
_refine_ls_extinction_method none
_refine_ls_goodness_of_fit_ref 1.027
_refine_ls_hydrogen_treatment constr
_refine_ls_matrix_type full
_refine_ls_number_parameters 516
_refine_ls_number_reflns 7972
_refine_ls_number_restraints 6
_refine_ls_restrained_S_all 1.027
_refine_ls_R_factor_all 0.0213
_refine_ls_R_factor_gt 0.0211
_refine_ls_shift/su_max 0.001
_refine_ls_shift/su_mean 0.000
_refine_ls_structure_factor_coef Fsqd
_refine_ls_weighting_details 'w=1/[\s^2^(Fo^2^)+(0.0350P)^2^+2.2685P] where P=(Fo^2^+2Fc^2^)/3'
_refine_ls_weighting_scheme calc
_refine_ls_wR_factor_gt 0.0565
_refine_ls_wR_factor_ref 0.0566
_reflns_Friedel_coverage 0.000
_reflns_number_gt 7915
_reflns_number_total 7972
_reflns_threshold_expression 'I > 2\s(I)'
_cod_data_source_file c9ce01546a2.cif
_cod_data_source_block x
_cod_depositor_comments
;Adding full bibliography for 7239753--7239754.cif.

 Adding full bibliography for 7239753--7239754.cif.
;
_cod_original_cell_volume 3225.0(4)
_cod_original_sg_symbol_H-M 'P 21/n'
_cod_database_code 7239753
_shelx_shelxl_version_number 2018/1
_shelx_space_group_comment
;
The symmetry employed for this shelxl refinement is uniquely defined
by the following loop, which should always be used as a source of
symmetry information in preference to the above space-group names.
They are only intended as comments.
;

loop_
_space_group_symop_operation_xyz
'x, y, z'
'-x+1/2, y+1/2, -z+1/2'
'-x, -y, -z'
'x-1/2, -y-1/2, z-1/2'

loop_
_atom_site_label
_atom_site_type_symbol
_atom_site_fract_x
_atom_site_fract_y
_atom_site_fract_z
_atom_site_U_iso_or_equiv
_atom_site_adp_type
_atom_site_occupancy
_atom_site_site_symmetry_order
_atom_site_calc_flag
_atom_site_refinement_flags_posn
_atom_site_refinement_flags_adp
_atom_site_refinement_flags_occupancy
_atom_site_disorder_assembly
_atom_site_disorder_group
Cd1 Cd 0.76138(2) 0.51455(2) 0.28302(2) 0.01751(4) Uani 1 1 d . . . . .
Cd2 Cd 0.21012(2) 0.53033(2) 0.24720(2) 0.01892(4) Uani 1 1 d . . . . .
O1 O 0.65960(8) 0.6281(3) 0.28485(10) 0.0322(4) Uani 1 1 d . . . . .
O2 O 0.64160(8) 0.8554(3) 0.21794(10) 0.0301(4) Uani 1 1 d . . . . .
O3 O 0.30386(8) 0.7536(3) 0.20954(8) 0.0250(4) Uani 1 1 d . . . . .
O4 O 0.31673(10) 0.4902(2) 0.25304(12) 0.0304(4) Uani 1 1 d . . . . .
O5 O 0.21274(9) 0.6580(2) 0.34744(8) 0.0264(4) Uani 1 1 d . . . . .
O6 O 0.29202(9) 0.8586(3) 0.34861(8) 0.0309(4) Uani 1 1 d . . . . .
O7 O 0.23806(12) 1.0153(3) 0.67468(10) 0.0322(5) Uani 1 1 d . . . . .
O8 O 0.28297(7) 0.7571(2) 0.69497(7) 0.0217(3) Uani 1 1 d . . . . .
N1 N 0.79843(10) 0.5977(3) 0.38331(9) 0.0203(4) Uani 1 1 d . . . . .
N2 N 0.10961(9) 0.5898(3) 0.20625(9) 0.0199(4) Uani 1 1 d . . . . .
N3 N 0.01781(10) 0.5636(3) 0.14252(10) 0.0211(4) Uani 1 1 d . . . . .
N4 N 0.85757(10) 0.5510(3) 0.47644(10) 0.0206(4) Uani 1 1 d . . . . .
C1 C 0.62346(10) 0.7327(3) 0.25226(11) 0.0190(4) Uani 1 1 d . . . . .
C2 C 0.54967(11) 0.7058(3) 0.25319(11) 0.0179(4) Uani 1 1 d . . . . .
C3 C 0.51105(11) 0.7678(4) 0.20129(12) 0.0224(5) Uani 1 1 d . . . . .
H3A H 0.530410 0.825359 0.167831 0.027 Uiso 1 1 calc R U . . .
C4 C 0.44289(11) 0.7469(3) 0.19712(12) 0.0220(5) Uani 1 1 d . . . . .
H4A H 0.418288 0.791012 0.161140 0.026 Uiso 1 1 calc R U . . .
C5 C 0.41246(11) 0.6634(3) 0.24467(11) 0.0181(4) Uani 1 1 d . . . . .
C6 C 0.44972(10) 0.6020(3) 0.30165(11) 0.0171(4) Uani 1 1 d . . . . .
C7 C 0.41952(13) 0.5248(4) 0.35480(13) 0.0247(5) Uani 1 1 d . . . . .
H7A H 0.374497 0.511409 0.352356 0.030 Uiso 1 1 calc R U . . .
C8 C 0.45534(15) 0.4704(4) 0.40905(13) 0.0283(5) Uani 1 1 d . . . . .
H8A H 0.434675 0.421025 0.443379 0.034 Uiso 1 1 calc R U . . .
C9 C 0.52378(15) 0.4886(4) 0.41357(14) 0.0287(6) Uani 1 1 d . . . . .
H9A H 0.547963 0.451347 0.450918 0.034 Uiso 1 1 calc R U . . .
C10 C 0.55488(12) 0.5610(3) 0.36301(12) 0.0237(5) Uani 1 1 d . . . . .
H10A H 0.600057 0.570206 0.366311 0.028 Uiso 1 1 calc R U . . .
C11 C 0.51905(10) 0.6220(3) 0.30565(11) 0.0168(4) Uani 1 1 d . . . . .
C12 C 0.33949(10) 0.6352(3) 0.23564(11) 0.0199(4) Uani 1 1 d . . . . .
C13 C 0.25154(11) 0.7657(3) 0.37487(10) 0.0171(4) Uani 1 1 d . . . . .
C14 C 0.25007(10) 0.7874(3) 0.44773(10) 0.0161(4) Uani 1 1 d . . . . .
C15 C 0.30043(11) 0.7248(3) 0.48869(11) 0.0204(4) Uani 1 1 d . . . . .
H15A H 0.335450 0.669087 0.471316 0.024 Uiso 1 1 calc R U . . .
C16 C 0.29956(12) 0.7442(3) 0.55654(11) 0.0207(4) Uani 1 1 d . . . . .
H16A H 0.333533 0.697803 0.583395 0.025 Uiso 1 1 calc R U . . .
C17 C 0.24970(11) 0.8301(3) 0.58413(10) 0.0179(4) Uani 1 1 d . . . . .
C18 C 0.19498(11) 0.8927(3) 0.54320(10) 0.0181(4) Uani 1 1 d . . . . .
C19 C 0.13884(13) 0.9687(3) 0.56796(13) 0.0246(5) Uani 1 1 d . . . . .
H19A H 0.136655 0.980456 0.612738 0.030 Uiso 1 1 calc R U . . .
C20 C 0.08789(14) 1.0249(4) 0.52692(15) 0.0286(6) Uani 1 1 d . . . . .
H20A H 0.050730 1.069598 0.544127 0.034 Uiso 1 1 calc R U . . .
C21 C 0.09112(14) 1.0160(3) 0.45938(14) 0.0260(5) Uani 1 1 d . . . . .
H21A H 0.057205 1.060486 0.431962 0.031 Uiso 1 1 calc R U . . .
C22 C 0.14401(12) 0.9420(3) 0.43352(12) 0.0207(4) Uani 1 1 d . . . . .
H22A H 0.145783 0.936702 0.388529 0.025 Uiso 1 1 calc R U . . .
C23 C 0.19631(10) 0.8729(3) 0.47454(10) 0.0158(4) Uani 1 1 d . . . . .
C24 C 0.25626(11) 0.8691(3) 0.65573(10) 0.0194(4) Uani 1 1 d . . . . .
C25 C 0.85359(13) 0.5342(3) 0.41127(12) 0.0220(5) Uani 1 1 d . . . . .
H25A H 0.886028 0.483566 0.388223 0.026 Uiso 1 1 calc R U . . .
C26 C 0.80043(11) 0.6292(3) 0.49355(11) 0.0178(4) Uani 1 1 d . . . . .
C27 C 0.77794(12) 0.6713(3) 0.55345(12) 0.0238(5) Uani 1 1 d . . . . .
H27A H 0.802604 0.649077 0.592202 0.029 Uiso 1 1 calc R U . . .
C28 C 0.71755(13) 0.7474(4) 0.55288(13) 0.0293(5) Uani 1 1 d . . . . .
H28A H 0.700740 0.776728 0.592226 0.035 Uiso 1 1 calc R U . . .
C29 C 0.68027(12) 0.7825(4) 0.49416(13) 0.0284(5) Uani 1 1 d . . . . .
H29A H 0.639452 0.834011 0.495628 0.034 Uiso 1 1 calc R U . . .
C30 C 0.70325(12) 0.7417(3) 0.43438(12) 0.0230(5) Uani 1 1 d . . . . .
H30A H 0.679157 0.767670 0.395635 0.028 Uiso 1 1 calc R U . . .
C31 C 0.76382(10) 0.6602(3) 0.43443(11) 0.0175(4) Uani 1 1 d . . . . .
C32 C 0.91041(15) 0.4891(4) 0.52217(15) 0.0349(7) Uani 1 1 d . . . . .
H32A H 0.917418 0.575237 0.556589 0.042 Uiso 0.454(15) 1 calc R U P A 1
H32B H 0.896449 0.381499 0.542033 0.042 Uiso 0.454(15) 1 calc R U P A 1
H32C H 0.901332 0.526602 0.565640 0.042 Uiso 0.546(15) 1 calc R U P A 2
H32D H 0.910089 0.362038 0.521887 0.042 Uiso 0.546(15) 1 calc R U P A 2
C33 C 0.9720(3) 0.4566(13) 0.4944(3) 0.0252(19) Uani 0.454(15) 1 d . U P A 1
H33A H 0.972634 0.364022 0.465075 0.030 Uiso 0.454(15) 1 calc R U P A 1
C33B C 0.9754(2) 0.5479(11) 0.5095(3) 0.0276(18) Uani 0.546(15) 1 d . U P A 2
H33B H 0.983655 0.666850 0.515337 0.033 Uiso 0.546(15) 1 calc R U P A 2
C34 C 0.08326(12) 0.5371(3) 0.14904(12) 0.0213(5) Uani 1 1 d . . . . .
H34A H 0.106904 0.487452 0.116854 0.026 Uiso 1 1 calc R U . . .
C35 C 0.00021(11) 0.6360(3) 0.20000(11) 0.0197(4) Uani 1 1 d . . . . .
C36 C -0.06033(12) 0.6851(4) 0.22014(13) 0.0266(5) Uani 1 1 d . . . . .
H36A H -0.098219 0.674339 0.192989 0.032 Uiso 1 1 calc R U . . .
C37 C -0.06107(13) 0.7505(4) 0.28244(14) 0.0317(6) Uani 1 1 d . . . . .
H37A H -0.100302 0.787400 0.297657 0.038 Uiso 1 1 calc R U . . .
C38 C -0.00347(14) 0.7626(4) 0.32362(14) 0.0340(6) Uani 1 1 d . . . . .
H38A H -0.005790 0.804158 0.365871 0.041 Uiso 1 1 calc R U . . .
C39 C 0.05608(13) 0.7143(4) 0.30288(13) 0.0290(5) Uani 1 1 d . . . . .
H39A H 0.093944 0.723761 0.330141 0.035 Uiso 1 1 calc R U . . .
C40 C 0.05752(11) 0.6513(3) 0.23998(12) 0.0197(4) Uani 1 1 d . . . . .
C41 C -0.02846(13) 0.5167(4) 0.08771(14) 0.0276(6) Uani 1 1 d . . . . .
H41A H -0.057222 0.615272 0.077896 0.033 Uiso 1 1 calc R U . . .
H41B H -0.054989 0.419419 0.100627 0.033 Uiso 1 1 calc R U . . .
C42 C 0.00329(18) 0.4675(6) 0.02812(17) 0.0482(9) Uani 1 1 d . . . . .
H42A H 0.032505 0.374734 0.032942 0.058 Uiso 1 1 calc R U . . .

loop_
_atom_site_aniso_label
_atom_site_aniso_U_11
_atom_site_aniso_U_22
_atom_site_aniso_U_33
_atom_site_aniso_U_23
_atom_site_aniso_U_13
_atom_site_aniso_U_12
Cd1 0.01407(9) 0.02660(8) 0.01163(9) 0.00138(6) -0.00085(5) 0.00283(6)
Cd2 0.01147(8) 0.03004(9) 0.01499(9) -0.00285(6) -0.00096(6) -0.00021(6)
O1 0.0146(8) 0.0490(11) 0.0331(10) 0.0116(9) 0.0030(7) 0.0086(8)
O2 0.0149(8) 0.0390(10) 0.0362(10) 0.0110(8) 0.0011(7) -0.0059(7)
O3 0.0160(8) 0.0373(9) 0.0210(8) -0.0057(7) -0.0041(6) 0.0086(7)
O4 0.0214(10) 0.0276(9) 0.0417(12) 0.0006(7) -0.0016(8) 0.0011(7)
O5 0.0303(9) 0.0328(9) 0.0158(8) -0.0053(7) -0.0008(6) -0.0064(7)
O6 0.0279(9) 0.0478(12) 0.0172(8) 0.0072(8) 0.0028(7) -0.0136(8)
O7 0.0518(14) 0.0291(9) 0.0150(9) -0.0033(7) -0.0020(9) -0.0006(9)
O8 0.0158(7) 0.0343(9) 0.0147(7) 0.0053(7) -0.0021(5) -0.0040(7)
N1 0.0181(9) 0.0254(10) 0.0171(9) -0.0022(7) -0.0018(7) 0.0019(8)
N2 0.0147(9) 0.0271(10) 0.0176(9) -0.0022(8) -0.0009(7) 0.0019(8)
N3 0.0150(9) 0.0302(10) 0.0176(9) -0.0021(8) -0.0030(7) 0.0009(8)
N4 0.0162(9) 0.0268(10) 0.0181(9) 0.0011(8) -0.0037(7) 0.0034(8)
C1 0.0102(9) 0.0297(11) 0.0171(10) -0.0035(9) 0.0009(7) -0.0005(8)
C2 0.0120(9) 0.0197(10) 0.0217(11) -0.0002(8) 0.0007(8) -0.0004(8)
C3 0.0138(10) 0.0308(12) 0.0226(11) 0.0075(10) 0.0018(8) -0.0026(9)
C4 0.0129(10) 0.0301(12) 0.0223(11) 0.0033(9) -0.0046(8) 0.0016(9)
C5 0.0121(9) 0.0224(10) 0.0195(10) -0.0027(8) -0.0009(8) 0.0021(8)
C6 0.0128(9) 0.0198(10) 0.0185(10) -0.0006(8) 0.0009(7) 0.0011(8)
C7 0.0188(12) 0.0356(14) 0.0201(12) -0.0001(9) 0.0045(9) -0.0014(9)
C8 0.0303(14) 0.0380(13) 0.0172(12) 0.0017(10) 0.0053(10) -0.0036(11)
C9 0.0297(14) 0.0370(14) 0.0186(12) 0.0055(10) -0.0030(11) 0.0008(10)
C10 0.0162(10) 0.0321(12) 0.0223(11) 0.0014(10) -0.0022(8) -0.0004(9)
C11 0.0128(9) 0.0197(9) 0.0175(10) -0.0021(8) -0.0010(7) -0.0003(8)
C12 0.0108(9) 0.0309(12) 0.0181(10) -0.0055(8) 0.0007(7) 0.0017(8)
C13 0.0159(10) 0.0237(10) 0.0117(9) -0.0011(8) 0.0015(7) 0.0022(8)
C14 0.0146(10) 0.0205(10) 0.0131(9) -0.0013(8) 0.0001(7) -0.0020(8)
C15 0.0180(10) 0.0263(11) 0.0170(10) -0.0015(9) 0.0012(8) 0.0027(9)
C16 0.0217(11) 0.0244(11) 0.0151(10) 0.0013(8) -0.0040(8) 0.0021(9)
C17 0.0223(11) 0.0221(10) 0.0091(9) 0.0005(8) -0.0009(8) -0.0034(9)
C18 0.0176(10) 0.0228(10) 0.0140(10) -0.0010(8) 0.0010(8) -0.0034(8)
C19 0.0229(12) 0.0342(13) 0.0174(11) -0.0045(9) 0.0060(9) 0.0011(10)
C20 0.0195(12) 0.0371(14) 0.0295(14) -0.0053(10) 0.0040(10) 0.0038(10)
C21 0.0184(13) 0.0306(12) 0.0282(14) -0.0019(9) -0.0035(10) 0.0026(9)
C22 0.0212(11) 0.0241(10) 0.0166(10) -0.0006(8) -0.0007(8) -0.0008(9)
C23 0.0162(9) 0.0191(9) 0.0121(9) -0.0007(7) 0.0014(7) -0.0025(8)
C24 0.0208(10) 0.0267(11) 0.0109(9) 0.0010(8) 0.0016(7) -0.0069(9)
C25 0.0181(11) 0.0278(12) 0.0198(12) -0.0028(9) -0.0010(9) 0.0038(9)
C26 0.0163(9) 0.0206(10) 0.0161(10) -0.0011(8) -0.0010(8) -0.0023(8)
C27 0.0262(12) 0.0269(11) 0.0180(11) -0.0016(9) -0.0009(9) -0.0035(10)
C28 0.0287(13) 0.0381(14) 0.0225(12) -0.0053(11) 0.0107(9) -0.0002(11)
C29 0.0181(11) 0.0352(13) 0.0324(14) -0.0018(11) 0.0047(9) 0.0031(10)
C30 0.0175(11) 0.0261(11) 0.0247(12) -0.0016(9) -0.0028(8) 0.0024(9)
C31 0.0153(10) 0.0211(10) 0.0158(10) 0.0008(8) -0.0011(8) -0.0019(8)
C32 0.0221(14) 0.0551(18) 0.0263(15) 0.0110(12) -0.0066(11) 0.0061(11)
C33 0.027(4) 0.024(4) 0.023(3) -0.005(3) -0.009(2) 0.007(3)
C33B 0.022(3) 0.030(4) 0.030(3) 0.000(3) -0.010(2) 0.001(2)
C34 0.0182(11) 0.0264(12) 0.0191(11) -0.0025(9) -0.0002(9) 0.0026(9)
C35 0.0177(10) 0.0231(11) 0.0183(10) 0.0015(8) 0.0004(8) -0.0001(8)
C36 0.0157(11) 0.0319(13) 0.0322(13) 0.0016(10) 0.0005(9) 0.0018(10)
C37 0.0218(12) 0.0392(15) 0.0353(14) -0.0021(12) 0.0111(10) 0.0034(11)
C38 0.0353(15) 0.0424(15) 0.0255(13) -0.0095(12) 0.0100(11) -0.0011(13)
C39 0.0248(12) 0.0387(14) 0.0230(12) -0.0070(11) -0.0009(9) -0.0014(11)
C40 0.0154(10) 0.0234(11) 0.0203(11) 0.0004(8) 0.0003(8) 0.0005(8)
C41 0.0183(12) 0.0417(14) 0.0216(13) -0.0052(10) -0.0064(10) -0.0028(10)
C42 0.0358(18) 0.079(3) 0.0286(16) -0.0154(15) -0.0078(14) -0.0114(15)

loop_
_atom_type_symbol
_atom_type_description
_atom_type_scat_dispersion_real
_atom_type_scat_dispersion_imag
_atom_type_scat_source
C C 0.0033 0.0016 'International Tables Vol C Tables 4.2.6.8 and 6.1.1.4'
H H 0.0000 0.0000 'International Tables Vol C Tables 4.2.6.8 and 6.1.1.4'
N N 0.0061 0.0033 'International Tables Vol C Tables 4.2.6.8 and 6.1.1.4'
O O 0.0106 0.0060 'International Tables Vol C Tables 4.2.6.8 and 6.1.1.4'
Cd Cd -0.8075 1.2024 'International Tables Vol C Tables 4.2.6.8 and 6.1.1.4'

loop_
_geom_angle_atom_site_label_1
_geom_angle_atom_site_label_2
_geom_angle_atom_site_label_3
_geom_angle
_geom_angle_site_symmetry_1
_geom_angle_site_symmetry_3
N1 Cd1 O7 166.51(8) . 4_675
N1 Cd1 O1 97.50(7) . .
O7 Cd1 O1 85.59(8) 4_675 .
N1 Cd1 O8 100.73(7) . 3_666
O7 Cd1 O8 92.49(6) 4_675 3_666
O1 Cd1 O8 87.84(7) . 3_666
N1 Cd1 O2 85.42(7) . 2_645
O7 Cd1 O2 93.50(8) 4_675 2_645
O1 Cd1 O2 171.15(8) . 2_645
O8 Cd1 O2 83.41(7) 3_666 2_645
N1 Cd1 O8 113.05(7) . 4_675
O7 Cd1 O8 53.79(6) 4_675 4_675
O1 Cd1 O8 87.61(6) . 4_675
O8 Cd1 O8 146.22(4) 3_666 4_675
O2 Cd1 O8 98.97(6) 2_645 4_675
O4 Cd2 N2 160.36(8) . .
O4 Cd2 O5 92.89(8) . .
N2 Cd2 O5 102.55(7) . .
O4 Cd2 O3 90.14(6) . 2_545
N2 Cd2 O3 101.19(7) . 2_545
O5 Cd2 O3 92.18(7) . 2_545
O4 Cd2 O6 85.88(7) . 2_545
N2 Cd2 O6 80.53(7) . 2_545
O5 Cd2 O6 171.66(7) . 2_545
O3 Cd2 O6 79.58(7) 2_545 2_545
C1 O1 Cd1 138.42(16) . .
C1 O2 Cd1 133.28(16) . 2_655
C12 O3 Cd2 125.08(14) . 2
C12 O4 Cd2 104.44(15) . .
C13 O5 Cd2 131.48(15) . .
C13 O6 Cd2 134.69(16) . 2
C24 O7 Cd1 99.82(15) . 4_576
C24 O8 Cd1 124.42(14) . 3_666
C24 O8 Cd1 84.44(14) . 4_576
Cd1 O8 Cd1 112.18(6) 3_666 4_576
C25 N1 C31 105.34(19) . .
C25 N1 Cd1 121.35(16) . .
C31 N1 Cd1 129.24(15) . .
C34 N2 C40 105.27(19) . .
C34 N2 Cd2 125.91(16) . .
C40 N2 Cd2 127.24(15) . .
C34 N3 C35 107.11(19) . .
C34 N3 C41 128.6(2) . .
C35 N3 C41 124.2(2) . .
C25 N4 C26 107.57(19) . .
C25 N4 C32 126.9(2) . .
C26 N4 C32 125.5(2) . .
O2 C1 O1 126.3(2) . .
O2 C1 C2 116.4(2) . .
O1 C1 C2 117.3(2) . .
C3 C2 C11 118.6(2) . .
C3 C2 C1 117.7(2) . .
C11 C2 C1 123.8(2) . .
C2 C3 C4 121.9(2) . .
C2 C3 H3A 119.0 . .
C4 C3 H3A 119.0 . .
C5 C4 C3 121.2(2) . .
C5 C4 H4A 119.4 . .
C3 C4 H4A 119.4 . .
C4 C5 C6 119.7(2) . .
C4 C5 C12 118.8(2) . .
C6 C5 C12 121.4(2) . .
C7 C6 C11 119.2(2) . .
C7 C6 C5 121.8(2) . .
C11 C6 C5 119.0(2) . .
C8 C7 C6 121.1(2) . .
C8 C7 H7A 119.4 . .
C6 C7 H7A 119.4 . .
C7 C8 C9 120.3(3) . .
C7 C8 H8A 119.8 . .
C9 C8 H8A 119.8 . .
C10 C9 C8 120.3(3) . .
C10 C9 H9A 119.8 . .
C8 C9 H9A 119.8 . .
C9 C10 C11 121.1(2) . .
C9 C10 H10A 119.4 . .
C11 C10 H10A 119.4 . .
C10 C11 C6 117.9(2) . .
C10 C11 C2 122.6(2) . .
C6 C11 C2 119.5(2) . .
O3 C12 O4 122.2(2) . .
O3 C12 C5 119.5(2) . .
O4 C12 C5 118.3(2) . .
O6 C13 O5 127.1(2) . .
O6 C13 C14 115.4(2) . .
O5 C13 C14 117.54(19) . .
C15 C14 C23 119.5(2) . .
C15 C14 C13 120.2(2) . .
C23 C14 C13 120.25(19) . .
C14 C15 C16 120.7(2) . .
C14 C15 H15A 119.6 . .
C16 C15 H15A 119.6 . .
C17 C16 C15 121.5(2) . .
C17 C16 H16A 119.2 . .
C15 C16 H16A 119.2 . .
C16 C17 C18 119.5(2) . .
C16 C17 C24 118.9(2) . .
C18 C17 C24 121.4(2) . .
C19 C18 C23 118.3(2) . .
C19 C18 C17 123.3(2) . .
C23 C18 C17 118.4(2) . .
C20 C19 C18 121.0(2) . .
C20 C19 H19A 119.5 . .
C18 C19 H19A 119.5 . .
C19 C20 C21 120.7(3) . .
C19 C20 H20A 119.7 . .
C21 C20 H20A 119.7 . .
C22 C21 C20 120.2(3) . .
C22 C21 H21A 119.9 . .
C20 C21 H21A 119.9 . .
C21 C22 C23 120.8(2) . .
C21 C22 H22A 119.6 . .
C23 C22 H22A 119.6 . .
C22 C23 C18 118.9(2) . .
C22 C23 C14 121.0(2) . .
C18 C23 C14 120.1(2) . .
O7 C24 O8 121.9(2) . .
O7 C24 C17 118.4(2) . .
O8 C24 C17 119.6(2) . .
N1 C25 N4 112.8(2) . .
N1 C25 H25A 123.6 . .
N4 C25 H25A 123.6 . .
C27 C26 N4 132.0(2) . .
C27 C26 C31 122.6(2) . .
N4 C26 C31 105.37(19) . .
C28 C27 C26 116.8(2) . .
C28 C27 H27A 121.6 . .
C26 C27 H27A 121.6 . .
C27 C28 C29 121.7(2) . .
C27 C28 H28A 119.2 . .
C29 C28 H28A 119.2 . .
C30 C29 C28 121.3(2) . .
C30 C29 H29A 119.4 . .
C28 C29 H29A 119.4 . .
C29 C30 C31 117.5(2) . .
C29 C30 H30A 121.2 . .
C31 C30 H30A 121.2 . .
C30 C31 N1 131.0(2) . .
C30 C31 C26 120.1(2) . .
N1 C31 C26 108.91(19) . .
C33 C32 N4 115.6(3) . .
C33B C32 N4 115.8(3) . .
C33 C32 H32A 108.4 . .
N4 C32 H32A 108.4 . .
C33 C32 H32B 108.4 . .
N4 C32 H32B 108.4 . .
H32A C32 H32B 107.4 . .
C33B C32 H32C 108.3 . .
N4 C32 H32C 108.3 . .
C33B C32 H32D 108.3 . .
N4 C32 H32D 108.3 . .
H32C C32 H32D 107.4 . .
C33 C33 C32 128.0(11) 3_766 .
C33 C33 H33A 116.0 3_766 .
C32 C33 H33A 116.0 . .
C33B C33B C32 127.7(10) 3_766 .
C33B C33B H33B 116.1 3_766 .
C32 C33B H33B 116.1 . .
N2 C34 N3 112.5(2) . .
N2 C34 H34A 123.7 . .
N3 C34 H34A 123.7 . .
N3 C35 C36 131.2(2) . .
N3 C35 C40 106.1(2) . .
C36 C35 C40 122.6(2) . .
C37 C36 C35 116.4(2) . .
C37 C36 H36A 121.8 . .
C35 C36 H36A 121.8 . .
C36 C37 C38 121.3(2) . .
C36 C37 H37A 119.4 . .
C38 C37 H37A 119.4 . .
C39 C38 C37 121.7(2) . .
C39 C38 H38A 119.2 . .
C37 C38 H38A 119.2 . .
C38 C39 C40 117.5(2) . .
C38 C39 H39A 121.2 . .
C40 C39 H39A 121.2 . .
C39 C40 C35 120.5(2) . .
C39 C40 N2 130.5(2) . .
C35 C40 N2 109.0(2) . .
N3 C41 C42 113.5(2) . .
N3 C41 H41A 108.9 . .
C42 C41 H41A 108.9 . .
N3 C41 H41B 108.9 . .
C42 C41 H41B 108.9 . .
H41A C41 H41B 107.7 . .
C42 C42 C41 129.7(6) 3_565 .
C42 C42 H42A 115.2 3_565 .
C41 C42 H42A 115.2 . .

loop_
_geom_bond_atom_site_label_1
_geom_bond_atom_site_label_2
_geom_bond_distance
_geom_bond_site_symmetry_2
Cd1 N1 2.2408(19) .
Cd1 O7 2.258(2) 4_675
Cd1 O1 2.2696(17) .
Cd1 O8 2.3234(18) 3_666
Cd1 O2 2.3382(17) 2_645
Cd1 O8 2.5758(18) 4_675
Cd2 O4 2.210(2) .
Cd2 N2 2.2243(19) .
Cd2 O5 2.2786(17) .
Cd2 O3 2.3185(19) 2_545
Cd2 O6 2.3657(18) 2_545
O1 C1 1.253(3) .
O2 C1 1.246(3) .
O3 C12 1.260(3) .
O4 C12 1.264(3) .
O5 C13 1.252(3) .
O6 C13 1.246(3) .
O7 C24 1.249(3) .
O8 C24 1.274(3) .
N1 C25 1.327(3) .
N1 C31 1.395(3) .
N2 C34 1.323(3) .
N2 C40 1.399(3) .
N3 C34 1.359(3) .
N3 C35 1.377(3) .
N3 C41 1.468(3) .
N4 C25 1.344(3) .
N4 C26 1.386(3) .
N4 C32 1.465(3) .
C1 C2 1.534(3) .
C2 C3 1.370(3) .
C2 C11 1.438(3) .
C3 C4 1.408(3) .
C3 H3A 0.9300 .
C4 C5 1.357(3) .
C4 H4A 0.9300 .
C5 C6 1.434(3) .
C5 C12 1.515(3) .
C6 C7 1.423(3) .
C6 C11 1.431(3) .
C7 C8 1.358(4) .
C7 H7A 0.9300 .
C8 C9 1.411(4) .
C8 H8A 0.9300 .
C9 C10 1.375(4) .
C9 H9A 0.9300 .
C10 C11 1.425(3) .
C10 H10A 0.9300 .
C13 C14 1.511(3) .
C14 C15 1.374(3) .
C14 C23 1.429(3) .
C15 C16 1.405(3) .
C15 H15A 0.9300 .
C16 C17 1.374(3) .
C16 H16A 0.9300 .
C17 C18 1.439(3) .
C17 C24 1.500(3) .
C18 C19 1.419(3) .
C18 C23 1.423(3) .
C19 C20 1.368(4) .
C19 H19A 0.9300 .
C20 C21 1.398(4) .
C20 H20A 0.9300 .
C21 C22 1.367(4) .
C21 H21A 0.9300 .
C22 C23 1.421(3) .
C22 H22A 0.9300 .
C25 H25A 0.9300 .
C26 C27 1.385(3) .
C26 C31 1.405(3) .
C27 C28 1.371(4) .
C27 H27A 0.9300 .
C28 C29 1.410(4) .
C28 H28A 0.9300 .
C29 C30 1.384(4) .
C29 H29A 0.9300 .
C30 C31 1.393(3) .
C30 H30A 0.9300 .
C32 C33 1.448(7) .
C32 C33B 1.452(6) .
C32 H32A 0.9700 .
C32 H32B 0.9700 .
C32 H32C 0.9700 .
C32 H32D 0.9700 .
C33 C33 1.334(17) 3_766
C33 H33A 0.9300 .
C33B C33B 1.329(15) 3_766
C33B H33B 0.9300 .
C34 H34A 0.9300 .
C35 C36 1.392(3) .
C35 C40 1.394(3) .
C36 C37 1.377(4) .
C36 H36A 0.9300 .
C37 C38 1.411(4) .
C37 H37A 0.9300 .
C38 C39 1.376(4) .
C38 H38A 0.9300 .
C39 C40 1.383(3) .
C39 H39A 0.9300 .
C41 C42 1.478(5) .
C41 H41A 0.9700 .
C41 H41B 0.9700 .
C42 C42 1.258(8) 3_565
C42 H42A 0.9300 .
